data_7049093
loop_
_publ_author_name
'Banerjee, Sumanta'
'Ankur, ?'
'Andrews, Alex P.'
'Varghese, Babu'
'Venugopal, Ajay'

_publ_section_title
;
 Amidomagnesium cations.
;
_journal_issue 21
_journal_name_full 'Dalton transactions (Cambridge, England : 2003)'
_journal_page_first 7313
_journal_page_last 7319
_journal_paper_doi 10.1039/c8dt05095c
_journal_volume 48
_journal_year 2019
_chemical_formula_moiety 'C24 H12 B Cl8, C18 H48 Mg N5 Si2'
_chemical_formula_sum 'C42 H60 B Cl8 Mg N5 Si2'
_chemical_formula_weight 1009.85
_space_group_crystal_system monoclinic
_space_group_IT_number 14
_space_group_name_Hall '-P 2yn'
_space_group_name_H-M_alt 'P 1 21/n 1'
_symmetry_space_group_name_Hall '-P 2yn'
_symmetry_space_group_name_H-M 'P 1 21/n 1'
_atom_sites_solution_hydrogens geom
_audit_creation_method SHELXL-2018/3
_audit_update_record
;
2019-02-18 deposited with the CCDC.    2019-02-21 downloaded from the CCDC.
;
_cell_angle_alpha 90
_cell_angle_beta 99.5740(10)
_cell_angle_gamma 90
_cell_formula_units_Z 4
_cell_length_a 15.9642(6)
_cell_length_b 18.7235(8)
_cell_length_c 17.2584(7)
_cell_measurement_reflns_used 9919
_cell_measurement_temperature 150(2)
_cell_measurement_theta_max 25.49
_cell_measurement_theta_min 2.19
_cell_volume 5086.8(4)
_computing_cell_refinement 'APEX3/SAINT (Bruker, 2016)'
_computing_data_collection 'APEX3 (Bruker, 2016)'
_computing_data_reduction 'SAINT/XPREP (Bruker, 2016)'
_computing_molecular_graphics 'ORTEP3 (Farrugia, 1997) and Mercury (Bruno et al., 2002)'
_computing_publication_material 'SHELXL-2014 (Sheldrick, 2014)'
_computing_structure_refinement 'SHELXL-2018/3 (Sheldrick, 2018)'
_computing_structure_solution 'SHELXT 2014/5 (Sheldrick, 2014)'
_diffrn_ambient_temperature 150(2)
_diffrn_detector_area_resol_mean 0
_diffrn_measured_fraction_theta_full 0.999
_diffrn_measured_fraction_theta_max 0.999
_diffrn_measurement_device_type 'Bruker KAPPA APEX-II CCD'
_diffrn_measurement_method '\f and \w scans'
_diffrn_radiation_type MoK\a
_diffrn_radiation_wavelength 0.71073
_diffrn_reflns_av_R_equivalents 0.0518
_diffrn_reflns_av_unetI/netI 0.0368
_diffrn_reflns_Laue_measured_fraction_full 0.999
_diffrn_reflns_Laue_measured_fraction_max 0.999
_diffrn_reflns_limit_h_max 18
_diffrn_reflns_limit_h_min -18
_diffrn_reflns_limit_k_max 22
_diffrn_reflns_limit_k_min -22
_diffrn_reflns_limit_l_max 20
_diffrn_reflns_limit_l_min -20
_diffrn_reflns_number 56495
_diffrn_reflns_point_group_measured_fraction_full 0.999
_diffrn_reflns_point_group_measured_fraction_max 0.999
_diffrn_reflns_theta_full 25.000
_diffrn_reflns_theta_max 25.000
_diffrn_reflns_theta_min 2.394
_diffrn_source 'sealed tube'
_exptl_absorpt_coefficient_mu 0.537
_exptl_absorpt_correction_T_max 0.924
_exptl_absorpt_correction_T_min 0.877
_exptl_absorpt_correction_type multi-scan
_exptl_absorpt_process_details 'SADABS (Bruker, 2016)'
_exptl_crystal_colour colourless
_exptl_crystal_density_diffrn 1.319
_exptl_crystal_density_meas 1.318
_exptl_crystal_density_method NONE
_exptl_crystal_description block
_exptl_crystal_F_000 2112
_exptl_crystal_size_max 0.250
_exptl_crystal_size_mid 0.200
_exptl_crystal_size_min 0.150
_refine_diff_density_max 0.478
_refine_diff_density_min -0.497
_refine_diff_density_rms 0.059
_refine_ls_extinction_method none
_refine_ls_goodness_of_fit_ref 1.029
_refine_ls_hydrogen_treatment constr
_refine_ls_matrix_type full
_refine_ls_number_parameters 532
_refine_ls_number_reflns 8954
_refine_ls_number_restraints 0
_refine_ls_restrained_S_all 1.029
_refine_ls_R_factor_all 0.0624
_refine_ls_R_factor_gt 0.0408
_refine_ls_shift/su_max 0.001
_refine_ls_shift/su_mean 0.000
_refine_ls_structure_factor_coef Fsqd
_refine_ls_weighting_details 'w=1/[\s^2^(Fo^2^)+(0.0412P)^2^+5.7503P] where P=(Fo^2^+2Fc^2^)/3'
_refine_ls_weighting_scheme calc
_refine_ls_wR_factor_gt 0.0931
_refine_ls_wR_factor_ref 0.1060
_reflns_Friedel_coverage 0.000
_reflns_number_gt 6779
_reflns_number_total 8954
_reflns_threshold_expression 'I > 2\s(I)'
_cod_data_source_file c8dt05095c2.cif
_cod_data_source_block Compound2b
_cod_depositor_comments 'Adding full bibliography for 7049090--7049096.cif.'
_cod_database_code 7049093
_shelx_shelxl_version_number 2018/3
_shelx_space_group_comment
;
The symmetry employed for this shelxl refinement is uniquely defined
by the following loop, which should always be used as a source of
symmetry information in preference to the above space-group names.
They are only intended as comments.
;
_shelx_estimated_absorpt_t_min 0.877
_shelx_estimated_absorpt_t_max 0.924

loop_
_space_group_symop_operation_xyz
'x, y, z'
'-x+1/2, y+1/2, -z+1/2'
'-x, -y, -z'
'x-1/2, -y-1/2, z-1/2'

loop_
_atom_site_label
_atom_site_type_symbol
_atom_site_fract_x
_atom_site_fract_y
_atom_site_fract_z
_atom_site_U_iso_or_equiv
_atom_site_adp_type
_atom_site_occupancy
_atom_site_site_symmetry_order
_atom_site_calc_flag
_atom_site_refinement_flags_posn
_atom_site_refinement_flags_adp
C1 C 0.3875(2) 0.30328(16) 0.70609(17) 0.0384(8) Uani 1 1 d . .
H1A H 0.436427 0.285409 0.743970 0.046 Uiso 1 1 calc R U
H1B H 0.334808 0.289229 0.725372 0.046 Uiso 1 1 calc R U
C2 C 0.3919(2) 0.38310(16) 0.70160(18) 0.0367(7) Uani 1 1 d . .
H2A H 0.396640 0.403434 0.755101 0.044 Uiso 1 1 calc R U
H2B H 0.443244 0.397080 0.680041 0.044 Uiso 1 1 calc R U
C3 C 0.2435(2) 0.4139(2) 0.6942(2) 0.0501(9) Uani 1 1 d . .
H3A H 0.193470 0.433513 0.660187 0.075 Uiso 1 1 calc R U
H3B H 0.231178 0.365217 0.709870 0.075 Uiso 1 1 calc R U
H3C H 0.257651 0.443854 0.741093 0.075 Uiso 1 1 calc R U
C4 C 0.3359(2) 0.48740(16) 0.6321(2) 0.0440(8) Uani 1 1 d . .
H4A H 0.384015 0.487604 0.603447 0.066 Uiso 1 1 calc R U
H4B H 0.286376 0.509106 0.599503 0.066 Uiso 1 1 calc R U
H4C H 0.350816 0.514791 0.680871 0.066 Uiso 1 1 calc R U
C5 C 0.34172(19) 0.20067(15) 0.62317(19) 0.0336(7) Uani 1 1 d . .
H5A H 0.356219 0.175582 0.674136 0.040 Uiso 1 1 calc R U
H5B H 0.360339 0.170258 0.582286 0.040 Uiso 1 1 calc R U
C6 C 0.24723(19) 0.21059(16) 0.60446(19) 0.0355(7) Uani 1 1 d . .
H6A H 0.219474 0.163294 0.596053 0.043 Uiso 1 1 calc R U
H6B H 0.227126 0.233553 0.649671 0.043 Uiso 1 1 calc R U
C7 C 0.12978(19) 0.26737(18) 0.5241(2) 0.0476(9) Uani 1 1 d . .
H7A H 0.116943 0.292962 0.570245 0.071 Uiso 1 1 calc R U
H7B H 0.110503 0.295734 0.476762 0.071 Uiso 1 1 calc R U
H7C H 0.100476 0.221189 0.519652 0.071 Uiso 1 1 calc R U
C8 C 0.2407(2) 0.21709(19) 0.4627(2) 0.0456(9) Uani 1 1 d . .
H8A H 0.302093 0.209138 0.467973 0.068 Uiso 1 1 calc R U
H8B H 0.211245 0.170991 0.458369 0.068 Uiso 1 1 calc R U
H8C H 0.221273 0.245535 0.415479 0.068 Uiso 1 1 calc R U
C9 C 0.47951(19) 0.25578(16) 0.6211(2) 0.0416(8) Uani 1 1 d . .
H9A H 0.502485 0.221152 0.662607 0.050 Uiso 1 1 calc R U
H9B H 0.511696 0.300824 0.632410 0.050 Uiso 1 1 calc R U
C10 C 0.4966(2) 0.22718(17) 0.5431(2) 0.0465(9) Uani 1 1 d . .
H10A H 0.461168 0.254457 0.500590 0.056 Uiso 1 1 calc R U
H10B H 0.556734 0.236980 0.539410 0.056 Uiso 1 1 calc R U
C11 C 0.5333(2) 0.10629(19) 0.5866(3) 0.0787(16) Uani 1 1 d . .
H11A H 0.520882 0.055836 0.574701 0.118 Uiso 1 1 calc R U
H11B H 0.593439 0.115702 0.585307 0.118 Uiso 1 1 calc R U
H11C H 0.520842 0.117395 0.639024 0.118 Uiso 1 1 calc R U
C12 C 0.4982(3) 0.1352(2) 0.4492(3) 0.0787(16) Uani 1 1 d . .
H12A H 0.462594 0.165451 0.410722 0.118 Uiso 1 1 calc R U
H12B H 0.558239 0.144658 0.447316 0.118 Uiso 1 1 calc R U
H12C H 0.485636 0.084833 0.436784 0.118 Uiso 1 1 calc R U
C13 C 0.1458(2) 0.4511(2) 0.4906(2) 0.0594(11) Uani 1 1 d . .
H13A H 0.096378 0.480729 0.470297 0.089 Uiso 1 1 calc R U
H13B H 0.127759 0.401298 0.493919 0.089 Uiso 1 1 calc R U
H13C H 0.171244 0.467950 0.542995 0.089 Uiso 1 1 calc R U
C14 C 0.2502(3) 0.5553(3) 0.4194(4) 0.137(3) Uani 1 1 d . .
H14A H 0.197720 0.581605 0.400533 0.206 Uiso 1 1 calc R U
H14B H 0.274442 0.571898 0.472256 0.206 Uiso 1 1 calc R U
H14C H 0.291077 0.563666 0.383775 0.206 Uiso 1 1 calc R U
C15 C 0.1690(3) 0.4273(4) 0.3241(3) 0.128(3) Uani 1 1 d . .
H15A H 0.119179 0.457682 0.307879 0.191 Uiso 1 1 calc R U
H15B H 0.207132 0.430763 0.285223 0.191 Uiso 1 1 calc R U
H15C H 0.150648 0.377586 0.327678 0.191 Uiso 1 1 calc R U
C16 C 0.4072(3) 0.4780(3) 0.3348(2) 0.0794(16) Uani 1 1 d . .
H16A H 0.456002 0.469822 0.308167 0.119 Uiso 1 1 calc R U
H16B H 0.355386 0.481746 0.295609 0.119 Uiso 1 1 calc R U
H16C H 0.415673 0.522472 0.365071 0.119 Uiso 1 1 calc R U
C17 C 0.3862(3) 0.3201(3) 0.3392(2) 0.0822(16) Uani 1 1 d . .
H17A H 0.433936 0.317931 0.310173 0.123 Uiso 1 1 calc R U
H17B H 0.386362 0.277342 0.371966 0.123 Uiso 1 1 calc R U
H17C H 0.332740 0.322455 0.301983 0.123 Uiso 1 1 calc R U
C18 C 0.5014(2) 0.39885(19) 0.4709(2) 0.0473(9) Uani 1 1 d . .
H18A H 0.547501 0.395701 0.440026 0.071 Uiso 1 1 calc R U
H18B H 0.508071 0.442450 0.502754 0.071 Uiso 1 1 calc R U
H18C H 0.503225 0.357134 0.505441 0.071 Uiso 1 1 calc R U
C19 C 0.43720(15) 0.35959(13) 0.00775(14) 0.0169(5) Uani 1 1 d . .
C20 C 0.48667(16) 0.38764(13) 0.07564(15) 0.0191(5) Uani 1 1 d . .
H20 H 0.469905 0.380132 0.125313 0.023 Uiso 1 1 calc R U
C21 C 0.55971(16) 0.42615(13) 0.07109(15) 0.0192(5) Uani 1 1 d . .
C22 C 0.58795(16) 0.43941(13) 0.00107(15) 0.0197(6) Uani 1 1 d . .
H22 H 0.638114 0.466103 -0.001130 0.024 Uiso 1 1 calc R U
C23 C 0.53893(16) 0.41155(14) -0.06563(15) 0.0203(6) Uani 1 1 d . .
C24 C 0.46590(15) 0.37300(13) -0.06315(15) 0.0187(5) Uani 1 1 d . .
H24 H 0.434311 0.355100 -0.110708 0.022 Uiso 1 1 calc R U
C25 C 0.27980(15) 0.38857(13) 0.00532(15) 0.0175(5) Uani 1 1 d . .
C26 C 0.26756(16) 0.42690(14) 0.07240(15) 0.0206(6) Uani 1 1 d . .
H26 H 0.293291 0.410486 0.122862 0.025 Uiso 1 1 calc R U
C27 C 0.21859(16) 0.48824(14) 0.06615(16) 0.0226(6) Uani 1 1 d . .
C28 C 0.17858(16) 0.51483(14) -0.00518(16) 0.0231(6) Uani 1 1 d . .
H28 H 0.144268 0.556534 -0.008580 0.028 Uiso 1 1 calc R U
C29 C 0.19120(16) 0.47746(14) -0.07120(16) 0.0228(6) Uani 1 1 d . .
C30 C 0.24046(16) 0.41636(13) -0.06698(15) 0.0203(6) Uani 1 1 d . .
H30 H 0.247767 0.392745 -0.114124 0.024 Uiso 1 1 calc R U
C31 C 0.32046(16) 0.26286(13) -0.06165(15) 0.0189(5) Uani 1 1 d . .
C32 C 0.23740(17) 0.25130(14) -0.09892(16) 0.0239(6) Uani 1 1 d . .
H32 H 0.192947 0.279677 -0.084831 0.029 Uiso 1 1 calc R U
C33 C 0.21818(17) 0.19919(15) -0.15623(17) 0.0274(6) Uani 1 1 d . .
C34 C 0.27916(18) 0.15572(14) -0.17884(16) 0.0269(6) Uani 1 1 d . .
H34 H 0.265475 0.120454 -0.218502 0.032 Uiso 1 1 calc R U
C35 C 0.36126(18) 0.16609(15) -0.14084(16) 0.0270(6) Uani 1 1 d . .
C36 C 0.38204(17) 0.21810(14) -0.08439(15) 0.0237(6) Uani 1 1 d . .
H36 H 0.439669 0.223637 -0.060343 0.028 Uiso 1 1 calc R U
C37 C 0.34814(16) 0.27228(13) 0.09024(15) 0.0187(5) Uani 1 1 d . .
C38 C 0.27626(17) 0.26158(14) 0.12553(15) 0.0216(6) Uani 1 1 d . .
H38 H 0.225331 0.286775 0.106537 0.026 Uiso 1 1 calc R U
C39 C 0.27869(17) 0.21469(14) 0.18778(16) 0.0251(6) Uani 1 1 d . .
C40 C 0.35002(18) 0.17607(15) 0.21778(16) 0.0277(6) Uani 1 1 d . .
H40 H 0.350806 0.144352 0.260864 0.033 Uiso 1 1 calc R U
C41 C 0.42031(18) 0.18575(15) 0.18211(17) 0.0277(6) Uani 1 1 d . .
C42 C 0.42080(17) 0.23272(14) 0.12083(15) 0.0234(6) Uani 1 1 d . .
H42 H 0.471162 0.238439 0.098889 0.028 Uiso 1 1 calc R U
N1 N 0.38847(14) 0.27005(12) 0.62739(14) 0.0287(5) Uani 1 1 d . .
N2 N 0.31567(15) 0.41257(12) 0.65124(13) 0.0274(5) Uani 1 1 d . .
N3 N 0.22201(15) 0.25568(12) 0.53253(14) 0.0296(6) Uani 1 1 d . .
N4 N 0.48065(17) 0.15100(14) 0.5281(2) 0.0512(8) Uani 1 1 d . .
N5 N 0.31415(17) 0.40680(14) 0.45475(14) 0.0376(6) Uani 1 1 d . .
Mg1 Mg 0.30638(6) 0.34686(5) 0.54701(5) 0.0227(2) Uani 1 1 d . .
Si1 Si 0.22635(7) 0.45741(7) 0.42251(7) 0.0646(4) Uani 1 1 d . .
Si2 Si 0.39678(7) 0.40128(6) 0.40300(5) 0.0479(3) Uani 1 1 d . .
Cl1 Cl 0.62052(4) 0.45930(4) 0.15722(4) 0.02815(16) Uani 1 1 d . .
Cl2 Cl 0.57320(4) 0.42511(4) -0.15572(4) 0.03267(18) Uani 1 1 d . .
Cl3 Cl 0.20453(5) 0.53388(4) 0.15121(4) 0.03567(18) Uani 1 1 d . .
Cl4 Cl 0.14147(5) 0.50849(4) -0.16326(4) 0.03226(17) Uani 1 1 d . .
Cl5 Cl 0.11297(5) 0.18885(5) -0.20272(6) 0.0524(3) Uani 1 1 d . .
Cl6 Cl 0.44187(5) 0.11234(5) -0.16708(5) 0.0503(2) Uani 1 1 d . .
Cl7 Cl 0.18816(5) 0.20316(5) 0.23140(5) 0.0406(2) Uani 1 1 d . .
Cl8 Cl 0.51176(5) 0.13555(5) 0.21670(5) 0.0481(2) Uani 1 1 d . .
B1 B 0.34561(18) 0.32059(15) 0.01064(17) 0.0181(6) Uani 1 1 d . .

loop_
_atom_site_aniso_label
_atom_site_aniso_U_11
_atom_site_aniso_U_22
_atom_site_aniso_U_33
_atom_site_aniso_U_23
_atom_site_aniso_U_13
_atom_site_aniso_U_12
C1 0.051(2) 0.0330(17) 0.0269(16) 0.0045(13) -0.0060(14) -0.0019(15)
C2 0.0456(19) 0.0360(18) 0.0258(16) -0.0028(13) -0.0022(14) -0.0021(15)
C3 0.048(2) 0.064(2) 0.042(2) -0.0135(18) 0.0186(17) -0.0011(18)
C4 0.063(2) 0.0238(16) 0.044(2) -0.0076(14) 0.0041(17) -0.0055(15)
C5 0.0353(17) 0.0252(15) 0.0405(18) 0.0036(13) 0.0070(14) -0.0037(13)
C6 0.0364(18) 0.0286(16) 0.0428(19) 0.0005(14) 0.0107(14) -0.0053(13)
C7 0.0254(17) 0.0413(19) 0.075(3) -0.0029(18) 0.0048(17) -0.0073(15)
C8 0.049(2) 0.047(2) 0.043(2) -0.0118(16) 0.0115(16) -0.0159(17)
C9 0.0274(17) 0.0264(16) 0.067(2) 0.0026(16) -0.0036(16) -0.0002(13)
C10 0.0267(17) 0.0309(17) 0.085(3) -0.0113(18) 0.0196(17) -0.0039(14)
C11 0.034(2) 0.030(2) 0.171(5) -0.005(3) 0.016(3) 0.0034(17)
C12 0.062(3) 0.050(2) 0.142(4) -0.043(3) 0.065(3) -0.016(2)
C13 0.048(2) 0.054(2) 0.070(3) 0.011(2) -0.009(2) 0.0045(19)
C14 0.066(3) 0.088(4) 0.248(8) 0.117(5) -0.003(4) 0.001(3)
C15 0.057(3) 0.270(8) 0.046(3) 0.063(4) -0.017(2) -0.047(4)
C16 0.070(3) 0.128(4) 0.037(2) 0.028(2) -0.001(2) -0.053(3)
C17 0.076(3) 0.122(4) 0.056(3) -0.049(3) 0.034(2) -0.058(3)
C18 0.052(2) 0.043(2) 0.048(2) -0.0076(16) 0.0140(17) -0.0194(17)
C19 0.0177(13) 0.0138(12) 0.0194(13) 0.0023(10) 0.0036(10) 0.0051(10)
C20 0.0225(14) 0.0160(13) 0.0196(13) 0.0006(10) 0.0058(11) 0.0027(11)
C21 0.0214(14) 0.0133(12) 0.0214(13) -0.0021(10) -0.0009(11) 0.0014(10)
C22 0.0147(13) 0.0164(13) 0.0281(15) 0.0039(11) 0.0033(11) 0.0007(10)
C23 0.0189(14) 0.0229(14) 0.0199(13) 0.0050(11) 0.0060(11) 0.0032(11)
C24 0.0171(13) 0.0196(13) 0.0186(13) 0.0013(10) 0.0004(10) 0.0027(11)
C25 0.0135(13) 0.0169(13) 0.0228(14) -0.0012(10) 0.0056(10) -0.0056(10)
C26 0.0189(14) 0.0214(14) 0.0227(14) -0.0010(11) 0.0072(11) -0.0028(11)
C27 0.0217(14) 0.0199(13) 0.0286(15) -0.0068(11) 0.0112(12) -0.0030(11)
C28 0.0179(14) 0.0166(13) 0.0362(16) -0.0001(12) 0.0087(12) -0.0001(11)
C29 0.0181(14) 0.0209(14) 0.0287(15) 0.0045(11) 0.0018(11) -0.0032(11)
C30 0.0208(14) 0.0164(13) 0.0246(14) -0.0013(11) 0.0063(11) -0.0023(11)
C31 0.0215(14) 0.0145(12) 0.0211(13) 0.0021(10) 0.0048(11) -0.0029(11)
C32 0.0241(15) 0.0191(13) 0.0299(15) -0.0023(11) 0.0089(12) -0.0018(11)
C33 0.0220(15) 0.0249(15) 0.0337(16) -0.0025(12) -0.0004(12) -0.0052(12)
C34 0.0339(17) 0.0196(14) 0.0270(15) -0.0062(12) 0.0044(13) -0.0035(12)
C35 0.0303(16) 0.0244(15) 0.0262(15) -0.0040(12) 0.0043(12) 0.0066(12)
C36 0.0218(14) 0.0229(14) 0.0248(15) -0.0026(11) -0.0006(11) 0.0008(11)
C37 0.0232(14) 0.0136(12) 0.0193(13) -0.0028(10) 0.0034(11) -0.0032(10)
C38 0.0229(14) 0.0198(13) 0.0218(14) -0.0013(11) 0.0024(11) -0.0032(11)
C39 0.0270(15) 0.0261(15) 0.0235(15) -0.0038(12) 0.0080(12) -0.0086(12)
C40 0.0361(17) 0.0244(15) 0.0211(14) 0.0065(12) 0.0007(12) -0.0065(13)
C41 0.0267(15) 0.0242(15) 0.0301(16) 0.0028(12) -0.0016(12) 0.0008(12)
C42 0.0245(15) 0.0212(14) 0.0249(14) 0.0016(11) 0.0057(12) -0.0007(11)
N1 0.0264(13) 0.0232(12) 0.0352(14) -0.0005(10) 0.0010(11) -0.0003(10)
N2 0.0308(13) 0.0263(12) 0.0246(13) -0.0037(10) 0.0030(10) 0.0009(10)
N3 0.0272(13) 0.0281(13) 0.0342(14) -0.0043(11) 0.0073(11) -0.0077(10)
N4 0.0289(15) 0.0273(15) 0.103(3) -0.0167(16) 0.0262(16) -0.0019(12)
N5 0.0448(16) 0.0439(16) 0.0221(13) 0.0075(11) -0.0006(12) -0.0170(13)
Mg1 0.0256(5) 0.0237(5) 0.0188(5) -0.0003(4) 0.0035(4) -0.0054(4)
Si1 0.0460(6) 0.0790(8) 0.0606(7) 0.0472(6) -0.0151(5) -0.0178(6)
Si2 0.0551(6) 0.0662(7) 0.0233(5) -0.0053(4) 0.0090(4) -0.0354(5)
Cl1 0.0305(4) 0.0272(4) 0.0240(3) -0.0034(3) -0.0038(3) -0.0060(3)
Cl2 0.0282(4) 0.0491(5) 0.0224(4) 0.0050(3) 0.0092(3) -0.0073(3)
Cl3 0.0415(4) 0.0327(4) 0.0354(4) -0.0120(3) 0.0137(3) 0.0060(3)
Cl4 0.0340(4) 0.0292(4) 0.0315(4) 0.0054(3) -0.0007(3) 0.0097(3)
Cl5 0.0258(4) 0.0563(5) 0.0700(6) -0.0301(5) -0.0070(4) -0.0046(4)
Cl6 0.0412(5) 0.0546(5) 0.0511(5) -0.0290(4) -0.0039(4) 0.0218(4)
Cl7 0.0355(4) 0.0539(5) 0.0359(4) 0.0105(4) 0.0164(3) -0.0088(4)
Cl8 0.0393(5) 0.0450(5) 0.0576(5) 0.0239(4) 0.0009(4) 0.0135(4)
B1 0.0175(15) 0.0179(15) 0.0193(15) 0.0008(12) 0.0046(12) -0.0008(12)

loop_
_atom_type_symbol
_atom_type_description
_atom_type_scat_dispersion_real
_atom_type_scat_dispersion_imag
_atom_type_scat_source
C C 0.0033 0.0016 'International Tables Vol C Tables 4.2.6.8 and 6.1.1.4'
H H 0.0000 0.0000 'International Tables Vol C Tables 4.2.6.8 and 6.1.1.4'
N N 0.0061 0.0033 'International Tables Vol C Tables 4.2.6.8 and 6.1.1.4'
Mg Mg 0.0486 0.0363 'International Tables Vol C Tables 4.2.6.8 and 6.1.1.4'
Si Si 0.0817 0.0704 'International Tables Vol C Tables 4.2.6.8 and 6.1.1.4'
Cl Cl 0.1484 0.1585 'International Tables Vol C Tables 4.2.6.8 and 6.1.1.4'
B B 0.0013 0.0007 'International Tables Vol C Tables 4.2.6.8 and 6.1.1.4'

loop_
_geom_angle_atom_site_label_1
_geom_angle_atom_site_label_2
_geom_angle_atom_site_label_3
_geom_angle
N1 C1 C2 111.1(2)
N1 C1 H1A 109.4
C2 C1 H1A 109.4
N1 C1 H1B 109.4
C2 C1 H1B 109.4
H1A C1 H1B 108.0
N2 C2 C1 111.2(2)
N2 C2 H2A 109.4
C1 C2 H2A 109.4
N2 C2 H2B 109.4
C1 C2 H2B 109.4
H2A C2 H2B 108.0
N2 C3 H3A 109.5
N2 C3 H3B 109.5
H3A C3 H3B 109.5
N2 C3 H3C 109.5
H3A C3 H3C 109.5
H3B C3 H3C 109.5
N2 C4 H4A 109.5
N2 C4 H4B 109.5
H4A C4 H4B 109.5
N2 C4 H4C 109.5
H4A C4 H4C 109.5
H4B C4 H4C 109.5
N1 C5 C6 112.3(2)
N1 C5 H5A 109.1
C6 C5 H5A 109.1
N1 C5 H5B 109.1
C6 C5 H5B 109.1
H5A C5 H5B 107.9
N3 C6 C5 111.7(2)
N3 C6 H6A 109.3
C5 C6 H6A 109.3
N3 C6 H6B 109.3
C5 C6 H6B 109.3
H6A C6 H6B 107.9
N3 C7 H7A 109.5
N3 C7 H7B 109.5
H7A C7 H7B 109.5
N3 C7 H7C 109.5
H7A C7 H7C 109.5
H7B C7 H7C 109.5
N3 C8 H8A 109.5
N3 C8 H8B 109.5
H8A C8 H8B 109.5
N3 C8 H8C 109.5
H8A C8 H8C 109.5
H8B C8 H8C 109.5
N1 C9 C10 116.5(3)
N1 C9 H9A 108.2
C10 C9 H9A 108.2
N1 C9 H9B 108.2
C10 C9 H9B 108.2
H9A C9 H9B 107.3
N4 C10 C9 116.7(3)
N4 C10 H10A 108.1
C9 C10 H10A 108.1
N4 C10 H10B 108.1
C9 C10 H10B 108.1
H10A C10 H10B 107.3
N4 C11 H11A 109.5
N4 C11 H11B 109.5
H11A C11 H11B 109.5
N4 C11 H11C 109.5
H11A C11 H11C 109.5
H11B C11 H11C 109.5
N4 C12 H12A 109.5
N4 C12 H12B 109.5
H12A C12 H12B 109.5
N4 C12 H12C 109.5
H12A C12 H12C 109.5
H12B C12 H12C 109.5
Si1 C13 H13A 109.5
Si1 C13 H13B 109.5
H13A C13 H13B 109.5
Si1 C13 H13C 109.5
H13A C13 H13C 109.5
H13B C13 H13C 109.5
Si1 C14 H14A 109.5
Si1 C14 H14B 109.5
H14A C14 H14B 109.5
Si1 C14 H14C 109.5
H14A C14 H14C 109.5
H14B C14 H14C 109.5
Si1 C15 H15A 109.5
Si1 C15 H15B 109.5
H15A C15 H15B 109.5
Si1 C15 H15C 109.5
H15A C15 H15C 109.5
H15B C15 H15C 109.5
Si2 C16 H16A 109.5
Si2 C16 H16B 109.5
H16A C16 H16B 109.5
Si2 C16 H16C 109.5
H16A C16 H16C 109.5
H16B C16 H16C 109.5
Si2 C17 H17A 109.5
Si2 C17 H17B 109.5
H17A C17 H17B 109.5
Si2 C17 H17C 109.5
H17A C17 H17C 109.5
H17B C17 H17C 109.5
Si2 C18 H18A 109.5
Si2 C18 H18B 109.5
H18A C18 H18B 109.5
Si2 C18 H18C 109.5
H18A C18 H18C 109.5
H18B C18 H18C 109.5
C24 C19 C20 116.3(2)
C24 C19 B1 121.9(2)
C20 C19 B1 121.5(2)
C21 C20 C19 120.7(2)
C21 C20 H20 119.7
C19 C20 H20 119.7
C22 C21 C20 123.0(2)
C22 C21 Cl1 117.7(2)
C20 C21 Cl1 119.4(2)
C21 C22 C23 116.0(2)
C21 C22 H22 122.0
C23 C22 H22 122.0
C24 C23 C22 122.5(2)
C24 C23 Cl2 119.6(2)
C22 C23 Cl2 117.89(19)
C23 C24 C19 121.5(2)
C23 C24 H24 119.2
C19 C24 H24 119.2
C30 C25 C26 116.2(2)
C30 C25 B1 121.7(2)
C26 C25 B1 121.7(2)
C27 C26 C25 121.0(2)
C27 C26 H26 119.5
C25 C26 H26 119.5
C28 C27 C26 122.7(2)
C28 C27 Cl3 117.9(2)
C26 C27 Cl3 119.4(2)
C29 C28 C27 116.3(2)
C29 C28 H28 121.8
C27 C28 H28 121.8
C28 C29 C30 122.4(2)
C28 C29 Cl4 118.3(2)
C30 C29 Cl4 119.3(2)
C29 C30 C25 121.4(2)
C29 C30 H30 119.3
C25 C30 H30 119.3
C32 C31 C36 116.0(2)
C32 C31 B1 123.0(2)
C36 C31 B1 120.8(2)
C33 C32 C31 121.3(3)
C33 C32 H32 119.3
C31 C32 H32 119.3
C34 C33 C32 122.4(3)
C34 C33 Cl5 118.4(2)
C32 C33 Cl5 119.2(2)
C33 C34 C35 116.3(2)
C33 C34 H34 121.8
C35 C34 H34 121.8
C34 C35 C36 122.3(3)
C34 C35 Cl6 118.5(2)
C36 C35 Cl6 119.2(2)
C35 C36 C31 121.6(2)
C35 C36 H36 119.2
C31 C36 H36 119.2
C38 C37 C42 116.5(2)
C38 C37 B1 122.4(2)
C42 C37 B1 120.7(2)
C39 C38 C37 120.6(2)
C39 C38 H38 119.7
C37 C38 H38 119.7
C40 C39 C38 122.7(3)
C40 C39 Cl7 117.7(2)
C38 C39 Cl7 119.6(2)
C39 C40 C41 116.6(2)
C39 C40 H40 121.7
C41 C40 H40 121.7
C42 C41 C40 122.4(3)
C42 C41 Cl8 119.5(2)
C40 C41 Cl8 118.1(2)
C41 C42 C37 121.1(3)
C41 C42 H42 119.5
C37 C42 H42 119.5
C5 N1 C1 109.0(2)
C5 N1 C9 108.9(2)
C1 N1 C9 107.2(2)
C5 N1 Mg1 106.82(17)
C1 N1 Mg1 101.54(17)
C9 N1 Mg1 122.64(19)
C3 N2 C2 110.3(2)
C3 N2 C4 108.3(3)
C2 N2 C4 107.1(2)
C3 N2 Mg1 118.52(19)
C2 N2 Mg1 102.25(17)
C4 N2 Mg1 109.80(18)
C7 N3 C8 109.1(3)
C7 N3 C6 107.0(2)
C8 N3 C6 109.7(2)
C7 N3 Mg1 119.19(19)
C8 N3 Mg1 105.88(18)
C6 N3 Mg1 105.80(17)
C11 N4 C10 111.9(3)
C11 N4 C12 110.4(3)
C10 N4 C12 107.8(3)
Si1 N5 Si2 121.66(15)
Si1 N5 Mg1 114.93(15)
Si2 N5 Mg1 122.97(16)
N5 Mg1 N3 118.57(10)
N5 Mg1 N2 110.08(11)
N3 Mg1 N2 120.00(10)
N5 Mg1 N1 138.71(11)
N3 Mg1 N1 81.67(9)
N2 Mg1 N1 84.20(9)
N5 Si1 C14 113.09(18)
N5 Si1 C15 112.2(2)
C14 Si1 C15 109.8(3)
N5 Si1 C13 111.75(15)
C14 Si1 C13 104.0(3)
C15 Si1 C13 105.3(2)
N5 Si2 C17 110.74(15)
N5 Si2 C18 110.99(14)
C17 Si2 C18 109.4(2)
N5 Si2 C16 115.81(19)
C17 Si2 C16 105.1(2)
C18 Si2 C16 104.32(17)
C37 B1 C19 111.9(2)
C37 B1 C25 113.6(2)
C19 B1 C25 102.59(19)
C37 B1 C31 104.0(2)
C19 B1 C31 112.0(2)
C25 B1 C31 113.1(2)

loop_
_geom_bond_atom_site_label_1
_geom_bond_atom_site_label_2
_geom_bond_distance
C1 N1 1.496(4)
C1 C2 1.499(4)
C1 H1A 0.9900
C1 H1B 0.9900
C2 N2 1.480(4)
C2 H2A 0.9900
C2 H2B 0.9900
C3 N2 1.470(4)
C3 H3A 0.9800
C3 H3B 0.9800
C3 H3C 0.9800
C4 N2 1.487(4)
C4 H4A 0.9800
C4 H4B 0.9800
C4 H4C 0.9800
C5 N1 1.494(4)
C5 C6 1.501(4)
C5 H5A 0.9900
C5 H5B 0.9900
C6 N3 1.500(4)
C6 H6A 0.9900
C6 H6B 0.9900
C7 N3 1.472(4)
C7 H7A 0.9800
C7 H7B 0.9800
C7 H7C 0.9800
C8 N3 1.478(4)
C8 H8A 0.9800
C8 H8B 0.9800
C8 H8C 0.9800
C9 N1 1.499(4)
C9 C10 1.516(5)
C9 H9A 0.9900
C9 H9B 0.9900
C10 N4 1.464(4)
C10 H10A 0.9900
C10 H10B 0.9900
C11 N4 1.464(5)
C11 H11A 0.9800
C11 H11B 0.9800
C11 H11C 0.9800
C12 N4 1.466(5)
C12 H12A 0.9800
C12 H12B 0.9800
C12 H12C 0.9800
C13 Si1 1.885(4)
C13 H13A 0.9800
C13 H13B 0.9800
C13 H13C 0.9800
C14 Si1 1.875(5)
C14 H14A 0.9800
C14 H14B 0.9800
C14 H14C 0.9800
C15 Si1 1.878(5)
C15 H15A 0.9800
C15 H15B 0.9800
C15 H15C 0.9800
C16 Si2 1.882(4)
C16 H16A 0.9800
C16 H16B 0.9800
C16 H16C 0.9800
C17 Si2 1.868(4)
C17 H17A 0.9800
C17 H17B 0.9800
C17 H17C 0.9800
C18 Si2 1.874(4)
C18 H18A 0.9800
C18 H18B 0.9800
C18 H18C 0.9800
C19 C24 1.399(3)
C19 C20 1.402(3)
C19 B1 1.643(4)
C20 C21 1.384(4)
C20 H20 0.9500
C21 C22 1.381(4)
C21 Cl1 1.749(3)
C22 C23 1.382(4)
C22 H22 0.9500
C23 C24 1.378(4)
C23 Cl2 1.750(3)
C24 H24 0.9500
C25 C30 1.401(4)
C25 C26 1.403(4)
C25 B1 1.643(4)
C26 C27 1.383(4)
C26 H26 0.9500
C27 C28 1.382(4)
C27 Cl3 1.745(3)
C28 C29 1.380(4)
C28 H28 0.9500
C29 C30 1.383(4)
C29 Cl4 1.753(3)
C30 H30 0.9500
C31 C32 1.391(4)
C31 C36 1.397(4)
C31 B1 1.649(4)
C32 C33 1.387(4)
C32 H32 0.9500
C33 C34 1.374(4)
C33 Cl5 1.748(3)
C34 C35 1.378(4)
C34 H34 0.9500
C35 C36 1.378(4)
C35 Cl6 1.752(3)
C36 H36 0.9500
C37 C38 1.400(4)
C37 C42 1.403(4)
C37 B1 1.640(4)
C38 C39 1.383(4)
C38 H38 0.9500
C39 C40 1.375(4)
C39 Cl7 1.750(3)
C40 C41 1.379(4)
C40 H40 0.9500
C41 C42 1.376(4)
C41 Cl8 1.755(3)
C42 H42 0.9500
N1 Mg1 2.259(2)
N2 Mg1 2.164(2)
N3 Mg1 2.163(2)
N5 Si1 1.707(3)
N5 Si2 1.715(3)
N5 Mg1 1.969(2)

loop_
_geom_hbond_atom_site_label_D
_geom_hbond_atom_site_label_H
_geom_hbond_atom_site_label_A
_geom_hbond_distance_DH
_geom_hbond_distance_HA
_geom_hbond_distance_DA
_geom_hbond_angle_DHA
_geom_hbond_site_symmetry_A
_geom_hbond_publ_flag
C3 H3C Cl4 0.98 2.94 3.630(3) 128.2 1_556 yes
C4 H4C Cl1 0.98 2.80 3.722(3) 157.5 3_666 yes
C5 H5B N4 0.99 2.30 3.112(4) 138.6 . yes
C28 H28 N4 0.95 2.64 3.575(4) 166.5 2 yes
C40 H40 Cl3 0.95 2.79 3.690(3) 157.4 2_545 yes
C3 H3C Cl4 0.98 2.94 3.630(3) 128.2 1_556 yes
C4 H4C Cl1 0.98 2.80 3.722(3) 157.5 3_666 yes
C5 H5B N4 0.99 2.30 3.112(4) 138.6 . yes
C28 H28 N4 0.95 2.64 3.575(4) 166.5 2 yes
C40 H40 Cl3 0.95 2.79 3.690(3) 157.4 2_545 yes

loop_
_geom_torsion_atom_site_label_1
_geom_torsion_atom_site_label_2
_geom_torsion_atom_site_label_3
_geom_torsion_atom_site_label_4
_geom_torsion
N1 C1 C2 N2 64.4(3)
N1 C5 C6 N3 52.3(3)
N1 C9 C10 N4 -78.7(4)
C24 C19 C20 C21 -0.1(3)
B1 C19 C20 C21 -173.9(2)
C19 C20 C21 C22 0.2(4)
C19 C20 C21 Cl1 -179.17(18)
C20 C21 C22 C23 -0.2(4)
Cl1 C21 C22 C23 179.13(19)
C21 C22 C23 C24 0.2(4)
C21 C22 C23 Cl2 -178.60(19)
C22 C23 C24 C19 -0.2(4)
Cl2 C23 C24 C19 178.62(19)
C20 C19 C24 C23 0.1(4)
B1 C19 C24 C23 173.9(2)
C30 C25 C26 C27 0.5(4)
B1 C25 C26 C27 173.5(2)
C25 C26 C27 C28 0.7(4)
C25 C26 C27 Cl3 179.59(19)
C26 C27 C28 C29 -1.2(4)
Cl3 C27 C28 C29 179.90(19)
C27 C28 C29 C30 0.5(4)
C27 C28 C29 Cl4 179.65(19)
C28 C29 C30 C25 0.6(4)
Cl4 C29 C30 C25 -178.47(19)
C26 C25 C30 C29 -1.1(4)
B1 C25 C30 C29 -174.1(2)
C36 C31 C32 C33 -1.2(4)
B1 C31 C32 C33 -176.0(2)
C31 C32 C33 C34 0.7(4)
C31 C32 C33 Cl5 -178.3(2)
C32 C33 C34 C35 0.6(4)
Cl5 C33 C34 C35 179.7(2)
C33 C34 C35 C36 -1.4(4)
C33 C34 C35 Cl6 -180.0(2)
C34 C35 C36 C31 0.9(4)
Cl6 C35 C36 C31 179.5(2)
C32 C31 C36 C35 0.5(4)
B1 C31 C36 C35 175.4(2)
C42 C37 C38 C39 0.6(4)
B1 C37 C38 C39 173.3(2)
C37 C38 C39 C40 -0.6(4)
C37 C38 C39 Cl7 179.31(19)
C38 C39 C40 C41 -0.5(4)
Cl7 C39 C40 C41 179.6(2)
C39 C40 C41 C42 1.5(4)
C39 C40 C41 Cl8 -178.2(2)
C40 C41 C42 C37 -1.5(4)
Cl8 C41 C42 C37 178.2(2)
C38 C37 C42 C41 0.3(4)
B1 C37 C42 C41 -172.5(2)
C6 C5 N1 C1 80.7(3)
C6 C5 N1 C9 -162.6(3)
C6 C5 N1 Mg1 -28.3(3)
C2 C1 N1 C5 -151.4(3)
C2 C1 N1 C9 90.8(3)
C2 C1 N1 Mg1 -39.0(3)
C10 C9 N1 C5 66.8(3)
C10 C9 N1 C1 -175.4(3)
C10 C9 N1 Mg1 -58.8(3)
C1 C2 N2 C3 78.0(3)
C1 C2 N2 C4 -164.4(3)
C1 C2 N2 Mg1 -49.0(3)
C5 C6 N3 C7 -174.8(3)
C5 C6 N3 C8 67.0(3)
C5 C6 N3 Mg1 -46.8(3)
C9 C10 N4 C11 -60.3(4)
C9 C10 N4 C12 178.1(3)
Si2 N5 Si1 C14 -64.3(3)
Mg1 N5 Si1 C14 123.1(3)
Si2 N5 Si1 C15 60.6(2)
Mg1 N5 Si1 C15 -112.0(2)
Si2 N5 Si1 C13 178.71(18)
Mg1 N5 Si1 C13 6.1(2)
Si1 N5 Si2 C17 -96.1(2)
Mg1 N5 Si2 C17 75.9(2)
Si1 N5 Si2 C18 142.12(18)
Mg1 N5 Si2 C18 -45.9(2)
Si1 N5 Si2 C16 23.4(2)
Mg1 N5 Si2 C16 -164.56(18)
C38 C37 B1 C19 149.5(2)
C42 C37 B1 C19 -38.1(3)
C38 C37 B1 C25 33.9(3)
C42 C37 B1 C25 -153.7(2)
C38 C37 B1 C31 -89.4(3)
C42 C37 B1 C31 82.9(3)
C24 C19 B1 C37 148.1(2)
C20 C19 B1 C37 -38.4(3)
C24 C19 B1 C25 -89.7(3)
C20 C19 B1 C25 83.7(3)
C24 C19 B1 C31 31.9(3)
C20 C19 B1 C31 -154.7(2)
C30 C25 B1 C37 -151.6(2)
C26 C25 B1 C37 35.8(3)
C30 C25 B1 C19 87.4(3)
C26 C25 B1 C19 -85.2(3)
C30 C25 B1 C31 -33.4(3)
C26 C25 B1 C31 154.0(2)
C32 C31 B1 C37 94.2(3)
C36 C31 B1 C37 -80.4(3)
C32 C31 B1 C19 -144.9(2)
C36 C31 B1 C19 40.6(3)
C32 C31 B1 C25 -29.5(3)
C36 C31 B1 C25 155.9(2)
